data_4126498
loop_
_publ_author_name
'Wang, Guocang'
'Ceylan, Yavuz S.'
'Cundari, Thomas R.'
'Dias, H. V. Rasika'

_publ_section_title
;
 Heterobimetallic Silver--Iron Complexes Involving Fe(CO)5 Ligands
;
_journal_name_full 'Journal of the American Chemical Society'
_journal_paper_doi 10.1021/jacs.7b08595
_journal_year 2017
_chemical_formula_moiety 'F6 Sb, C5 H2 Ag Fe O6'
_chemical_formula_sum 'C5 H2 Ag F6 Fe O6 Sb'
_chemical_formula_weight 557.54
_space_group_crystal_system monoclinic
_space_group_IT_number 14
_space_group_name_Hall '-P 2ybc'
_space_group_name_H-M_alt 'P 1 21/c 1'
_symmetry_space_group_name_Hall '-P 2ybc'
_symmetry_space_group_name_H-M 'P 1 21/c 1'
_atom_sites_solution_hydrogens geom
_atom_sites_solution_primary dual
_audit_creation_date 2017-06-30
_audit_creation_method
;
Olex2 1.2
(compiled 2017.03.28 svn.r3405 for OlexSys, GUI svn.r5337)
;
_cell_angle_alpha 90
_cell_angle_beta 97.214(2)
_cell_angle_gamma 90
_cell_formula_units_Z 4
_cell_length_a 6.4883(4)
_cell_length_b 15.1483(10)
_cell_length_c 13.0405(9)
_cell_measurement_reflns_used 9887
_cell_measurement_temperature 100(2)
_cell_measurement_theta_max 30.55
_cell_measurement_theta_min 3.12
_cell_volume 1271.56(14)
_computing_cell_refinement 'SAINT v8.37A (Bruker, 2015)'
_computing_data_reduction 'SAINT v8.37A (Bruker, 2015)'
_computing_molecular_graphics 'Olex2 (Dolomanov et al., 2009)'
_computing_publication_material 'Olex2 (Dolomanov et al., 2009)'
_computing_structure_refinement 'ShelXL (Sheldrick, 2015)'
_computing_structure_solution 'ShelXT (Sheldrick, 2015)'
_diffrn_ambient_temperature 100.01
_diffrn_detector_area_resol_mean 8
_diffrn_measured_fraction_theta_full 0.999
_diffrn_measured_fraction_theta_max 0.999
_diffrn_measurement_device_type 'Bruker D8 Quest with a Photon 100 CMOS detector'
_diffrn_measurement_method '\f and \w scans'
_diffrn_radiation_monochromator graphite
_diffrn_radiation_type MoK\a
_diffrn_radiation_wavelength 0.71073
_diffrn_reflns_av_R_equivalents 0.0354
_diffrn_reflns_av_unetI/netI 0.0289
_diffrn_reflns_Laue_measured_fraction_full 0.999
_diffrn_reflns_Laue_measured_fraction_max 0.999
_diffrn_reflns_limit_h_max 8
_diffrn_reflns_limit_h_min -8
_diffrn_reflns_limit_k_max 19
_diffrn_reflns_limit_k_min -19
_diffrn_reflns_limit_l_max 16
_diffrn_reflns_limit_l_min -16
_diffrn_reflns_number 11574
_diffrn_reflns_point_group_measured_fraction_full 0.999
_diffrn_reflns_point_group_measured_fraction_max 0.999
_diffrn_reflns_theta_full 25.242
_diffrn_reflns_theta_max 26.498
_diffrn_reflns_theta_min 3.117
_diffrn_source 'sealed tube'
_diffrn_standards_number 0
_exptl_absorpt_coefficient_mu 4.855
_exptl_absorpt_correction_T_max 0.1561
_exptl_absorpt_correction_T_min 0.1001
_exptl_absorpt_correction_type multi-scan
_exptl_absorpt_process_details
'SADABS-2016/2 (Bruker,2016/2) was used for absorption correction. wR2(int) was 0.0881 before and 0.0667 after correction. The Ratio of minimum to maximum transmission is 0.6413. The \l/2 correction factor is Not present.'
_exptl_crystal_colour colourless
_exptl_crystal_colour_primary colourless
_exptl_crystal_density_diffrn 2.912
_exptl_crystal_description block
_exptl_crystal_F_000 1032
_exptl_crystal_size_max 0.15
_exptl_crystal_size_mid 0.12
_exptl_crystal_size_min 0.05
_refine_diff_density_max 1.090
_refine_diff_density_min -1.523
_refine_diff_density_rms 0.203
_refine_ls_extinction_coef 0.0099(6)
_refine_ls_extinction_expression Fc^*^=kFc[1+0.001xFc^2^\l^3^/sin(2\q)]^-1/4^
_refine_ls_extinction_method 'SHELXL-2014/7 (Sheldrick 2014'
_refine_ls_goodness_of_fit_ref 1.298
_refine_ls_hydrogen_treatment constr
_refine_ls_matrix_type full
_refine_ls_number_parameters 246
_refine_ls_number_reflns 2628
_refine_ls_number_restraints 150
_refine_ls_restrained_S_all 1.275
_refine_ls_R_factor_all 0.0467
_refine_ls_R_factor_gt 0.0463
_refine_ls_shift/su_max 0.000
_refine_ls_shift/su_mean 0.000
_refine_ls_structure_factor_coef Fsqd
_refine_ls_weighting_details 'w=1/[\s^2^(Fo^2^)+(0.0222P)^2^+28.9237P] where P=(Fo^2^+2Fc^2^)/3'
_refine_ls_weighting_scheme calc
_refine_ls_wR_factor_gt 0.1269
_refine_ls_wR_factor_ref 0.1271
_reflns_Friedel_coverage 0.000
_reflns_number_gt 2584
_reflns_number_total 2628
_reflns_threshold_expression 'I > 2\s(I)'
_cod_data_source_file ja7b08595_si_002.cif
_cod_data_source_block rad480_0m_a
_cod_database_code 4126498
_shelx_shelxl_version_number 2014/7
_shelx_space_group_comment
;
The symmetry employed for this shelxl refinement is uniquely defined
by the following loop, which should always be used as a source of
symmetry information in preference to the above space-group names.
They are only intended as comments.
;
_shelx_estimated_absorpt_t_max 0.793
_shelx_estimated_absorpt_t_min 0.530
_olex2_refinement_description
;
1. Fixed Uiso
 At 1.2 times of:
  All O(H,H) groups
2. Restrained distances
 Sb2-F11 \\sim Sb1-F2 \\sim Sb2-F7 \\sim Sb1-F1 \\sim Sb2-F12 \\sim Sb1-F4
\\sim Sb1-F3 \\sim Sb2-F9 \\sim Sb2-
 F8 \\sim Sb2-F10 \\sim Sb1-F5 \\sim Sb1-F6
 with sigma of 0.008
3. Uiso/Uaniso restraints and constraints
Uanis(F11) \\sim Ueq, Uanis(F2) \\sim Ueq, Uanis(F6) \\sim Ueq, Uanis(F7) \\sim
Ueq, Uanis(F1) \\sim Ueq, Uanis(F8) \\sim Ueq, Uanis(F3) \\sim Ueq, Uanis(F9)
\\sim Ueq, Uanis(F5) \\sim Ueq, Uanis(F4) \\sim Ueq, Uanis(F12) \\sim Ueq,
Uanis(F10) \\sim Ueq: with sigma of 0.01 and sigma for terminal atoms of 0.01
Uanis(Sb2) \\sim Ueq, Uanis(Sb1) \\sim Ueq: with sigma of 0.01 and sigma for
terminal atoms of 0.01
4. Others
 Sof(Sb1)=Sof(F1)=Sof(F2)=Sof(F3)=Sof(F4)=Sof(F5)=Sof(F6)=1-FVAR(1)
 Sof(Sb2)=Sof(F7)=Sof(F8)=Sof(F9)=Sof(F10)=Sof(F11)=Sof(F12)=FVAR(1)
5.a Secondary CH2 refined with riding coordinates:
 O6(H6A,H6B)
;
_olex2_submission_special_instructions 'No special instructions were received'

loop_
_space_group_symop_operation_xyz
'x, y, z'
'-x, y+1/2, -z+1/2'
'-x, -y, -z'
'x, -y-1/2, z-1/2'

loop_
_atom_site_label
_atom_site_type_symbol
_atom_site_fract_x
_atom_site_fract_y
_atom_site_fract_z
_atom_site_U_iso_or_equiv
_atom_site_adp_type
_atom_site_occupancy
_atom_site_site_symmetry_order
_atom_site_calc_flag
_atom_site_refinement_flags_posn
_atom_site_refinement_flags_adp
_atom_site_refinement_flags_occupancy
_atom_site_disorder_assembly
_atom_site_disorder_group
Sb2 Sb -0.2168(7) 0.5343(3) 0.2645(3) 0.0156(6) Uani 0.728(11) 1 d D U P A 1
F7 F -0.0908(14) 0.5932(6) 0.3823(6) 0.039(2) Uani 0.728(11) 1 d D U P A 1
F8 F -0.2773(17) 0.4425(5) 0.3522(7) 0.044(3) Uani 0.728(11) 1 d D U P A 1
F9 F -0.3487(14) 0.4718(6) 0.1514(7) 0.041(2) Uani 0.728(11) 1 d D U P A 1
F10 F -0.1560(15) 0.6260(6) 0.1773(8) 0.035(2) Uani 0.728(11) 1 d D U P A 1
F11 F -0.4677(11) 0.5886(5) 0.2858(6) 0.0241(18) Uani 0.728(11) 1 d D U P A 1
F12 F 0.0379(12) 0.4790(7) 0.2529(7) 0.028(2) Uani 0.728(11) 1 d D U P A 1
Sb1 Sb -0.178(2) 0.5359(8) 0.2675(9) 0.020(2) Uani 0.272(11) 1 d D U P A 2
F1 F 0.038(4) 0.6152(15) 0.308(2) 0.049(7) Uani 0.272(11) 1 d D U P A 2
F2 F -0.362(5) 0.6145(19) 0.319(3) 0.059(9) Uani 0.272(11) 1 d D U P A 2
F3 F -0.399(3) 0.4574(16) 0.235(2) 0.053(8) Uani 0.272(11) 1 d D U P A 2
F4 F 0.004(4) 0.4540(16) 0.220(2) 0.031(7) Uani 0.272(11) 1 d D U P A 2
F5 F -0.234(4) 0.5897(15) 0.1379(12) 0.023(5) Uani 0.272(11) 1 d D U P A 2
F6 F -0.134(5) 0.4848(17) 0.3993(13) 0.043(7) Uani 0.272(11) 1 d D U P A 2
Ag Ag 0.40041(12) 0.61933(4) 0.46878(5) 0.0214(2) Uani 1 1 d . . . . .
Fe Fe 0.32717(19) 0.78359(8) 0.51026(9) 0.0139(3) Uani 1 1 d . . . . .
O1 O 0.2156(14) 0.9661(5) 0.5636(7) 0.0392(19) Uani 1 1 d . . . . .
O2 O -0.0476(10) 0.6994(5) 0.5736(6) 0.0273(16) Uani 1 1 d . . . . .
O3 O 0.1297(14) 0.7727(7) 0.2932(6) 0.046(2) Uani 1 1 d . . . . .
O4 O 0.7178(11) 0.8328(5) 0.4295(6) 0.0283(16) Uani 1 1 d . . . . .
O5 O 0.5683(11) 0.7186(5) 0.7025(5) 0.0272(15) Uani 1 1 d . . . . .
O6 O 0.3083(13) 0.4702(5) 0.4352(7) 0.042(2) Uani 1 1 d . . . . .
H6A H 0.2955 0.4578 0.3601 0.050 Uiso 1 1 calc R . . . .
H6B H 0.1745 0.4563 0.4606 0.050 Uiso 1 1 calc R . . . .
C1 C 0.2544(16) 0.8959(7) 0.5439(8) 0.025(2) Uani 1 1 d . . . . .
C2 C 0.0990(14) 0.7300(6) 0.5500(7) 0.0199(19) Uani 1 1 d . . . . .
C3 C 0.2086(17) 0.7755(8) 0.3770(8) 0.030(2) Uani 1 1 d . . . . .
C4 C 0.5691(16) 0.8135(6) 0.4611(7) 0.022(2) Uani 1 1 d . . . . .
C5 C 0.4784(14) 0.7424(6) 0.6293(7) 0.0196(18) Uani 1 1 d . . . . .

loop_
_atom_site_aniso_label
_atom_site_aniso_U_11
_atom_site_aniso_U_22
_atom_site_aniso_U_33
_atom_site_aniso_U_23
_atom_site_aniso_U_13
_atom_site_aniso_U_12
Sb2 0.0186(13) 0.0161(8) 0.0122(8) 0.0018(6) 0.0025(7) -0.0005(7)
F7 0.039(5) 0.048(5) 0.028(4) -0.015(4) -0.005(4) 0.002(4)
F8 0.056(6) 0.034(5) 0.045(5) 0.011(4) 0.026(4) 0.005(4)
F9 0.035(5) 0.044(5) 0.041(5) -0.022(4) -0.002(4) -0.001(4)
F10 0.037(5) 0.034(5) 0.037(5) 0.014(4) 0.017(4) 0.003(4)
F11 0.017(4) 0.030(4) 0.027(4) 0.002(3) 0.007(3) 0.006(3)
F12 0.028(5) 0.039(5) 0.018(4) -0.003(4) 0.002(3) 0.013(4)
Sb1 0.025(4) 0.016(2) 0.018(2) -0.0034(16) -0.004(2) 0.008(2)
F1 0.048(10) 0.035(10) 0.058(11) 0.009(8) -0.020(8) -0.021(8)
F2 0.066(12) 0.054(12) 0.058(12) 0.010(9) 0.015(9) 0.006(9)
F3 0.050(11) 0.050(11) 0.056(11) 0.002(8) -0.005(8) 0.000(8)
F4 0.031(10) 0.027(10) 0.036(11) -0.002(8) 0.010(8) 0.006(8)
F5 0.025(8) 0.024(8) 0.019(8) 0.003(7) -0.003(7) 0.005(7)
F6 0.058(11) 0.036(10) 0.034(9) 0.004(8) -0.002(8) 0.004(8)
Ag 0.0281(4) 0.0137(4) 0.0232(4) -0.0003(3) 0.0063(3) 0.0034(3)
Fe 0.0139(6) 0.0124(6) 0.0156(6) 0.0001(4) 0.0019(5) -0.0001(5)
O1 0.050(5) 0.021(4) 0.047(5) -0.007(3) 0.006(4) 0.012(4)
O2 0.014(3) 0.036(4) 0.032(4) 0.009(3) 0.004(3) -0.005(3)
O3 0.040(5) 0.080(7) 0.016(4) 0.007(4) -0.004(3) -0.007(5)
O4 0.017(3) 0.038(4) 0.031(4) 0.011(3) 0.006(3) 0.001(3)
O5 0.024(4) 0.031(4) 0.024(3) 0.004(3) -0.007(3) -0.006(3)
O6 0.037(4) 0.021(4) 0.059(5) -0.003(4) -0.024(4) 0.001(3)
C1 0.025(5) 0.025(5) 0.024(5) 0.001(4) -0.003(4) 0.001(4)
C2 0.018(4) 0.023(5) 0.018(4) 0.001(4) -0.004(3) 0.005(4)
C3 0.027(5) 0.036(6) 0.027(5) 0.005(4) 0.009(4) -0.003(4)
C4 0.028(5) 0.021(5) 0.017(4) 0.005(4) -0.005(4) 0.007(4)
C5 0.018(4) 0.021(4) 0.020(4) 0.001(4) 0.005(4) -0.001(4)

loop_
_atom_type_symbol
_atom_type_description
_atom_type_scat_dispersion_real
_atom_type_scat_dispersion_imag
_atom_type_scat_source
C C 0.0033 0.0016 'International Tables Vol C Tables 4.2.6.8 and 6.1.1.4'
H H 0.0000 0.0000 'International Tables Vol C Tables 4.2.6.8 and 6.1.1.4'
Ag Ag -0.8971 1.1015 'International Tables Vol C Tables 4.2.6.8 and 6.1.1.4'
F F 0.0171 0.0103 'International Tables Vol C Tables 4.2.6.8 and 6.1.1.4'
Fe Fe 0.3463 0.8444 'International Tables Vol C Tables 4.2.6.8 and 6.1.1.4'
O O 0.0106 0.0060 'International Tables Vol C Tables 4.2.6.8 and 6.1.1.4'
Sb Sb -0.5866 1.5461 'International Tables Vol C Tables 4.2.6.8 and 6.1.1.4'

loop_
_geom_angle_atom_site_label_1
_geom_angle_atom_site_label_2
_geom_angle_atom_site_label_3
_geom_angle
_geom_angle_site_symmetry_1
_geom_angle_site_symmetry_3
F7 Sb2 F8 87.5(5) . .
F7 Sb2 F11 88.1(4) . .
F7 Sb2 F12 88.9(5) . .
F8 Sb2 F11 89.0(4) . .
F8 Sb2 F12 88.4(5) . .
F9 Sb2 F7 177.1(5) . .
F9 Sb2 F8 89.7(5) . .
F9 Sb2 F10 90.4(5) . .
F9 Sb2 F11 91.1(4) . .
F9 Sb2 F12 91.8(5) . .
F10 Sb2 F7 92.4(5) . .
F10 Sb2 F8 179.9(7) . .
F10 Sb2 F11 91.1(4) . .
F10 Sb2 F12 91.5(5) . .
F11 Sb2 F12 176.1(4) . .
F1 Sb1 F2 88.9(17) . .
F1 Sb1 F3 176.5(16) . .
F1 Sb1 F4 92.2(15) . .
F1 Sb1 F5 91.6(13) . .
F1 Sb1 F6 89.1(13) . .
F2 Sb1 F6 88.0(14) . .
F3 Sb1 F2 88.7(17) . .
F3 Sb1 F6 88.2(14) . .
F4 Sb1 F2 177.7(15) . .
F4 Sb1 F3 90.1(15) . .
F4 Sb1 F6 90.0(14) . .
F5 Sb1 F2 89.3(13) . .
F5 Sb1 F3 90.9(13) . .
F5 Sb1 F4 92.8(13) . .
F5 Sb1 F6 177.1(14) . .
O6 Ag Fe 154.7(2) . .
O6 Ag Fe 123.70(18) 3_666 .
O6 Ag O6 74.6(3) . 3_666
C1 Fe Ag 174.9(3) . .
C1 Fe C5 103.8(4) . .
C2 Fe Ag 79.0(3) . .
C2 Fe C1 95.9(4) . .
C2 Fe C4 167.6(4) . .
C2 Fe C5 88.6(4) . .
C3 Fe Ag 78.6(4) . .
C3 Fe C1 101.6(5) . .
C3 Fe C2 88.9(4) . .
C3 Fe C4 87.7(4) . .
C3 Fe C5 154.6(5) . .
C4 Fe Ag 88.7(3) . .
C4 Fe C1 96.4(5) . .
C4 Fe C5 89.4(4) . .
C5 Fe Ag 76.0(3) . .
Ag O6 Ag 105.4(3) . 3_666
O1 C1 Fe 177.7(10) . .
O2 C2 Fe 177.3(8) . .
O3 C3 Fe 177.8(11) . .
O4 C4 Fe 179.0(9) . .
O5 C5 Fe 178.7(9) . .

loop_
_geom_bond_atom_site_label_1
_geom_bond_atom_site_label_2
_geom_bond_distance
_geom_bond_site_symmetry_2
Sb2 F7 1.873(6) .
Sb2 F8 1.873(6) .
Sb2 F9 1.867(6) .
Sb2 F10 1.868(6) .
Sb2 F11 1.875(6) .
Sb2 F12 1.876(6) .
Sb1 F1 1.870(7) .
Sb1 F2 1.872(7) .
Sb1 F3 1.872(7) .
Sb1 F4 1.871(7) .
Sb1 F5 1.870(7) .
Sb1 F6 1.874(7) .
Ag Fe 2.6028(14) .
Ag O6 2.527(8) 3_666
Ag O6 2.363(8) .
Fe C1 1.834(10) .
Fe C2 1.820(10) .
Fe C3 1.814(11) .
Fe C4 1.826(11) .
Fe C5 1.839(9) .
O1 C1 1.130(13) .
O2 C2 1.134(12) .
O3 C3 1.148(13) .
O4 C4 1.134(12) .
O5 C5 1.114(12) .
O6 Ag 2.527(8) 3_666
